data_1542018
loop_
_publ_author_name
'Jeitschko, W.'
'Hofmann, W.K.'

_publ_section_title
;
 Ternary Alkaline Earth and Rare Earth Metal Palladium Phosphides with Th
 Cr2 Si2- and La6 Ni6 P17-Type Structures
;
_journal_name_full 'Journal of the Less-Common Metals'
_journal_page_first 317
_journal_page_last 322
_journal_volume 95
_journal_year 1983
_chemical_formula_sum 'Eu Pd2'
_chemical_name_systematic 'Eu Pd2 P2'
_space_group_IT_number 139
_symmetry_space_group_name_Hall '-I 4 2'
_symmetry_space_group_name_H-M 'I 4/m m m'
_cell_angle_alpha 90
_cell_angle_beta 90
_cell_angle_gamma 90
_cell_formula_units_Z 2
_cell_length_a 4.181
_cell_length_b 4.181
_cell_length_c 9.742
_cell_volume 170.298
_citation_journal_id_ASTM JCOMAH
_cod_data_source_file Jeitschko_JCOMAH_1983_1923.cif
_cod_data_source_block Eu1Pd2
_cod_original_cell_volume 170.2976
_cod_original_formula_sum 'Eu1 Pd2'
_cod_database_code 1542018

loop_
_symmetry_equiv_pos_as_xyz
x,y,z
-y,x,z
-x,-y,z
y,-x,z
x,-y,-z
y,x,-z
-x,y,-z
-y,-x,-z
-x,-y,-z
y,-x,-z
x,y,-z
-y,x,-z
-x,y,z
-y,-x,z
x,-y,z
y,x,z
x+1/2,y+1/2,z+1/2
-y+1/2,x+1/2,z+1/2
-x+1/2,-y+1/2,z+1/2
y+1/2,-x+1/2,z+1/2
x+1/2,-y+1/2,-z+1/2
y+1/2,x+1/2,-z+1/2
-x+1/2,y+1/2,-z+1/2
-y+1/2,-x+1/2,-z+1/2
-x+1/2,-y+1/2,-z+1/2
y+1/2,-x+1/2,-z+1/2
x+1/2,y+1/2,-z+1/2
-y+1/2,x+1/2,-z+1/2
-x+1/2,y+1/2,z+1/2
-y+1/2,-x+1/2,z+1/2
x+1/2,-y+1/2,z+1/2
y+1/2,x+1/2,z+1/2

loop_
_atom_site_label
_atom_site_type_symbol
_atom_site_fract_x
_atom_site_fract_y
_atom_site_fract_z
_atom_site_occupancy
_atom_site_U_iso_or_equiv
Pd1 Pd 0 0.5 0.25 1 0.0
Eu1 Eu 0 0 0 1 0.0
